data_7029286
loop_
_publ_author_name
'Wrackmeyer, Bernd'
'Klimkina, Elena V.'
'Milius, Wolfgang'

_publ_section_title
;
 1,3,2-Dithiaphospholanes with an annelated
 1,2-dicarba-closo-dodecaborane(12) unit: formation and reactivity.
;
_journal_issue 13
_journal_name_full 'Dalton transactions (Cambridge, England : 2003)'
_journal_page_first 5021
_journal_page_last 5043
_journal_paper_doi 10.1039/c3dt52753k
_journal_volume 43
_journal_year 2014
_chemical_formula_sum 'C14 H42 B20 Cl4 P2 S4'
_chemical_formula_weight 758.66
_chemical_name_systematic
; 
 ? 
;
_space_group_IT_number 15
_symmetry_cell_setting monoclinic
_symmetry_space_group_name_Hall '-C 2yc'
_symmetry_space_group_name_H-M 'C 1 2/c 1'
_atom_sites_solution_hydrogens geom
_atom_sites_solution_primary direct
_atom_sites_solution_secondary difmap
_audit_creation_method SHELXL-97
_cell_angle_alpha 90.00
_cell_angle_beta 91.73(3)
_cell_angle_gamma 90.00
_cell_formula_units_Z 8
_cell_length_a 20.194(4)
_cell_length_b 11.410(2)
_cell_length_c 31.852(6)
_cell_measurement_temperature 133(2)
_cell_volume 7336(2)
_computing_cell_refinement 'STOE CELL'
_computing_data_collection 'STOE IPDS II'
_computing_data_reduction 'STOE X-RED'
_computing_molecular_graphics 'Bruker SHELXTL'
_computing_publication_material 'Bruker SHELXTL'
_computing_structure_refinement 'SHELXL-97 (Sheldrick, 1997)'
_computing_structure_solution 'SHELXS-97 (Sheldrick, 1990)'
_diffrn_ambient_temperature 133(2)
_diffrn_measured_fraction_theta_full 0.737
_diffrn_measured_fraction_theta_max 0.737
_diffrn_measurement_device_type 'STOE IPDS II'
_diffrn_measurement_method 'phi and omega scans'
_diffrn_radiation_monochromator graphite
_diffrn_radiation_source 'fine-focus sealed tube'
_diffrn_radiation_type MoK\a
_diffrn_radiation_wavelength 0.71073
_diffrn_reflns_av_R_equivalents 0.0749
_diffrn_reflns_av_sigmaI/netI 0.1101
_diffrn_reflns_limit_h_max 24
_diffrn_reflns_limit_h_min -22
_diffrn_reflns_limit_k_max 13
_diffrn_reflns_limit_k_min -12
_diffrn_reflns_limit_l_max 38
_diffrn_reflns_limit_l_min -38
_diffrn_reflns_number 16330
_diffrn_reflns_theta_full 25.67
_diffrn_reflns_theta_max 25.67
_diffrn_reflns_theta_min 2.02
_exptl_absorpt_coefficient_mu 0.652
_exptl_absorpt_correction_type none
_exptl_crystal_colour colourless
_exptl_crystal_density_diffrn 1.374
_exptl_crystal_density_method 'not measured'
_exptl_crystal_description prism
_exptl_crystal_F_000 3104
_exptl_crystal_size_max 0.24
_exptl_crystal_size_mid 0.18
_exptl_crystal_size_min 0.16
_platon_squeeze_details
;The unit cell contains 16 methylene chloride molecules which have been 
 treated as a diffuse contribution to the overall scattering without speci-
 fic atom positions by SQUEEZE/PLATON.
 
 Refinement of F^2^ against ALL reflections.  The weighted R-factor wR and 
 goodness of fit S are based on F^2^, conventional R-factors R are based 
 on F, with F set to zero for negative F^2^. The threshold expression of 
 F^2^ > 2sigma(F^2^) is used only for calculating R-factors(gt) etc. and is 
 not relevant to the choice of reflections for refinement.  R-factors based 
 on F^2^ are statistically about twice as large as those based on F, and R- 
 factors based on ALL data will be even larger. 
;
_refine_diff_density_max 1.363
_refine_diff_density_min -0.519
_refine_diff_density_rms 0.105
_refine_ls_extinction_method none
_refine_ls_goodness_of_fit_ref 1.074
_refine_ls_hydrogen_treatment mixed
_refine_ls_matrix_type full
_refine_ls_number_parameters 344
_refine_ls_number_reflns 5122
_refine_ls_number_restraints 0
_refine_ls_restrained_S_all 1.074
_refine_ls_R_factor_all 0.1355
_refine_ls_R_factor_gt 0.0904
_refine_ls_shift/su_max 0.000
_refine_ls_shift/su_mean 0.000
_refine_ls_structure_factor_coef Fsqd
_refine_ls_weighting_details 'calc w=1/[\s^2^(Fo^2^)+(0.1542P)^2^+2.0983P] where P=(Fo^2^+2Fc^2^)/3'
_refine_ls_weighting_scheme calc
_refine_ls_wR_factor_gt 0.2527
_refine_ls_wR_factor_ref 0.2718
_reflns_number_gt 3048
_reflns_number_total 5122
_reflns_threshold_expression >2sigma(I)
_cod_data_source_file c3dt52753k.txt
_cod_data_source_block lena92_p
_cod_depositor_comments
;
The following automatic conversions were performed:

'_symmetry_cell_setting' value 'Monoclinic' changed to 'monoclinic'
according to
/usr/data/users/saulius/crontab/automatic-downloads/current/RSC/lib/dictionaries/cif_core.dic
dictionary named 'cif_core.dic' version 2.4.2 from 2011-04-26.

Automatic conversion script
Id: cif_fix_values 2281 2013-09-26 08:29:07Z andrius 
;
_cod_original_cell_volume 7336(3)
_cod_original_sg_symbol_H-M C2/c
_cod_database_code 7029286

loop_
_symmetry_equiv_pos_as_xyz
'x, y, z'
'-x, y, -z+1/2'
'x+1/2, y+1/2, z'
'-x+1/2, y+1/2, -z+1/2'
'-x, -y, -z'
'x, -y, z-1/2'
'-x+1/2, -y+1/2, -z'
'x+1/2, -y+1/2, z-1/2'

loop_
_atom_site_label
_atom_site_type_symbol
_atom_site_fract_x
_atom_site_fract_y
_atom_site_fract_z
_atom_site_U_iso_or_equiv
_atom_site_adp_type
_atom_site_occupancy
_atom_site_symmetry_multiplicity
_atom_site_calc_flag
_atom_site_refinement_flags
S1 S 0.06563(9) 0.41595(18) 0.43198(6) 0.0300(5) Uani 1 1 d .
S2 S -0.01406(9) 0.15402(17) 0.42853(7) 0.0291(5) Uani 1 1 d .
S3 S 0.17773(9) 0.29550(19) 0.37589(7) 0.0316(5) Uani 1 1 d .
S4 S 0.09703(9) 0.03283(18) 0.37113(7) 0.0311(5) Uani 1 1 d .
P1 P 0.10997(9) 0.43912(18) 0.37253(7) 0.0256(5) Uani 1 1 d .
P2 P -0.00651(9) 0.07442(18) 0.36798(7) 0.0277(5) Uani 1 1 d .
C1 C -0.0209(3) 0.4184(6) 0.4190(2) 0.0232(16) Uani 1 1 d .
C2 C -0.0613(4) 0.2822(7) 0.4160(3) 0.0270(17) Uani 1 1 d .
B3 B -0.0680(4) 0.3711(8) 0.4601(3) 0.028(2) Uani 1 1 d .
HB3 H -0.0469 0.3472 0.4911 0.033 Uiso 1 1 calc R
B4 B -0.0695(5) 0.5211(9) 0.4404(4) 0.034(2) Uani 1 1 d .
HB4 H -0.0505 0.5959 0.4589 0.041 Uiso 1 1 calc R
B5 B -0.0602(4) 0.5125(7) 0.3867(3) 0.0248(19) Uani 1 1 d .
HB5 H -0.0346 0.5822 0.3697 0.030 Uiso 1 1 calc R
B6 B -0.0520(4) 0.3618(8) 0.3726(3) 0.0253(19) Uani 1 1 d .
HB6 H -0.0200 0.3321 0.3474 0.030 Uiso 1 1 calc R
B7 B -0.1392(4) 0.2953(10) 0.4373(4) 0.039(2) Uani 1 1 d .
HB7 H -0.1650 0.2249 0.4538 0.047 Uiso 1 1 calc R
B8 B -0.1446(4) 0.4457(8) 0.4526(3) 0.029(2) Uani 1 1 d .
HB8 H -0.1740 0.4721 0.4795 0.035 Uiso 1 1 calc R
B9 B -0.1395(4) 0.5333(9) 0.4062(4) 0.038(3) Uani 1 1 d .
HB9 H -0.1666 0.6165 0.4025 0.046 Uiso 1 1 calc R
B10 B -0.1285(4) 0.4370(8) 0.3633(3) 0.030(2) Uani 1 1 d .
HB10 H -0.1475 0.4579 0.3314 0.036 Uiso 1 1 calc R
B11 B -0.1278(4) 0.2919(8) 0.3825(3) 0.0253(19) Uani 1 1 d .
HB11 H -0.1464 0.2184 0.3631 0.030 Uiso 1 1 calc R
B12 B -0.1817(4) 0.3967(7) 0.4043(3) 0.0261(19) Uani 1 1 d .
HB12 H -0.2358 0.3921 0.3995 0.031 Uiso 1 1 calc R
C3 C 0.1695(4) 0.2326(8) 0.3249(3) 0.034(2) Uani 1 1 d .
C4 C 0.1268(4) 0.0928(7) 0.3236(3) 0.0272(17) Uani 1 1 d .
B13 B 0.0931(5) 0.2178(9) 0.2998(3) 0.034(2) Uani 1 1 d .
HB13 H 0.0484 0.2614 0.3109 0.041 Uiso 1 1 calc R
B14 B 0.1597(4) 0.2974(9) 0.2782(3) 0.031(2) Uani 1 1 d .
HB14 H 0.1566 0.3929 0.2737 0.037 Uiso 1 1 calc R
B15 B 0.2345(5) 0.2272(11) 0.2936(4) 0.046(3) Uani 1 1 d .
HB15 H 0.2807 0.2761 0.2998 0.055 Uiso 1 1 calc R
B16 B 0.2130(4) 0.0983(8) 0.3246(3) 0.031(2) Uani 1 1 d .
HB16 H 0.2433 0.0661 0.3515 0.038 Uiso 1 1 calc R
B17 B 0.0916(5) 0.0710(9) 0.2750(4) 0.042(3) Uani 1 1 d .
HB17 H 0.0455 0.0216 0.2691 0.04(2) Uiso 1 1 calc R
B18 B 0.1116(5) 0.1995(8) 0.2460(3) 0.032(2) Uani 1 1 d .
HB18 H 0.0774 0.2313 0.2210 0.039 Uiso 1 1 calc R
B19 B 0.2012(5) 0.2073(8) 0.2428(3) 0.030(2) Uani 1 1 d .
HB19 H 0.2256 0.2448 0.2155 0.037 Uiso 1 1 calc R
B20 B 0.2343(5) 0.0832(10) 0.2706(4) 0.046(3) Uani 1 1 d .
HB20 H 0.2807 0.0406 0.2617 0.055 Uiso 1 1 calc R
B21 B 0.1680(5) -0.0011(10) 0.2899(4) 0.041(3) Uani 1 1 d .
HB21 H 0.1713 -0.0968 0.2936 0.050 Uiso 1 1 calc R
B22 B 0.1601(5) 0.0656(9) 0.2399(3) 0.040(2) Uani 1 1 d .
HB22 H 0.1583 0.0133 0.2109 0.048 Uiso 1 1 calc R
C5 C 0.1688(4) 0.5601(7) 0.3864(3) 0.0300(19) Uani 1 1 d .
C6 C 0.1247(5) 0.6681(7) 0.3935(4) 0.053(3) Uani 1 1 d .
H6A H 0.1521 0.7343 0.4007 0.079 Uiso 1 1 calc R
H6B H 0.0954 0.6524 0.4160 0.079 Uiso 1 1 calc R
H6C H 0.0992 0.6848 0.3683 0.079 Uiso 1 1 calc R
C7 C 0.2138(4) 0.5413(9) 0.4243(4) 0.051(3) Uani 1 1 d .
H7A H 0.2417 0.6087 0.4285 0.077 Uiso 1 1 calc R
H7B H 0.2408 0.4733 0.4201 0.077 Uiso 1 1 calc R
H7C H 0.1876 0.5299 0.4486 0.077 Uiso 1 1 calc R
C8 C 0.2100(4) 0.5791(9) 0.3476(4) 0.052(3) Uani 1 1 d .
H8A H 0.2413 0.6411 0.3529 0.078 Uiso 1 1 calc R
H8B H 0.1813 0.5999 0.3242 0.078 Uiso 1 1 calc R
H8C H 0.2333 0.5083 0.3412 0.078 Uiso 1 1 calc R
C9 C -0.0414(4) -0.0750(8) 0.3796(4) 0.041(2) Uani 1 1 d .
C10 C -0.0114(4) -0.1343(7) 0.4192(3) 0.040(2) Uani 1 1 d .
H10A H -0.0321 -0.2092 0.4230 0.060 Uiso 1 1 calc R
H10B H -0.0188 -0.0858 0.4432 0.060 Uiso 1 1 calc R
H10C H 0.0353 -0.1449 0.4160 0.060 Uiso 1 1 calc R
C11 C -0.0314(5) -0.1494(8) 0.3408(4) 0.052(3) Uani 1 1 d .
H11A H -0.0485 -0.2267 0.3454 0.078 Uiso 1 1 calc R
H11B H 0.0150 -0.1541 0.3354 0.078 Uiso 1 1 calc R
H11C H -0.0544 -0.1144 0.3172 0.078 Uiso 1 1 calc R
C12 C -0.1160(4) -0.0585(8) 0.3858(3) 0.040(2) Uani 1 1 d .
H12A H -0.1357 -0.1326 0.3923 0.060 Uiso 1 1 calc R
H12B H -0.1364 -0.0277 0.3605 0.060 Uiso 1 1 calc R
H12C H -0.1226 -0.0048 0.4085 0.060 Uiso 1 1 calc R

loop_
_atom_site_aniso_label
_atom_site_aniso_U_11
_atom_site_aniso_U_22
_atom_site_aniso_U_33
_atom_site_aniso_U_23
_atom_site_aniso_U_13
_atom_site_aniso_U_12
S1 0.0226(9) 0.0386(13) 0.0289(10) -0.0026(9) 0.0007(7) -0.0043(8)
S2 0.0355(10) 0.0227(12) 0.0292(10) 0.0021(8) 0.0000(8) 0.0037(8)
S3 0.0321(10) 0.0347(13) 0.0276(10) -0.0031(9) -0.0028(8) 0.0062(9)
S4 0.0284(10) 0.0284(13) 0.0363(11) 0.0066(9) 0.0013(8) 0.0052(8)
P1 0.0257(9) 0.0243(12) 0.0268(10) -0.0016(9) 0.0013(7) 0.0006(8)
P2 0.0266(9) 0.0243(13) 0.0322(11) 0.0013(9) 0.0012(8) -0.0005(8)
C1 0.027(4) 0.017(4) 0.026(4) 0.003(3) 0.006(3) 0.000(3)
C2 0.024(4) 0.022(5) 0.036(4) 0.004(4) 0.006(3) 0.000(3)
B3 0.029(4) 0.024(5) 0.029(5) -0.009(4) 0.009(4) -0.011(4)
B4 0.031(5) 0.031(6) 0.042(6) -0.003(4) -0.001(4) -0.005(4)
B5 0.029(4) 0.006(5) 0.039(5) -0.008(4) 0.002(4) 0.002(3)
B6 0.027(4) 0.023(5) 0.027(4) -0.011(4) 0.003(3) -0.006(4)
B7 0.018(4) 0.055(7) 0.045(6) -0.008(5) 0.011(4) 0.004(4)
B8 0.033(4) 0.030(6) 0.025(4) -0.003(4) 0.001(3) 0.007(4)
B9 0.022(4) 0.039(7) 0.054(7) 0.007(5) -0.006(4) 0.005(4)
B10 0.032(4) 0.032(6) 0.026(4) 0.010(4) 0.001(3) -0.002(4)
B11 0.026(4) 0.024(5) 0.026(4) -0.004(4) 0.007(3) -0.009(4)
B12 0.025(4) 0.018(5) 0.035(5) -0.006(4) -0.004(3) -0.003(3)
C3 0.024(4) 0.046(6) 0.033(5) -0.019(4) -0.007(3) 0.000(4)
C4 0.024(4) 0.022(5) 0.036(4) 0.001(4) 0.004(3) -0.002(3)
B13 0.029(5) 0.053(7) 0.021(4) 0.004(4) -0.005(4) 0.002(4)
B14 0.027(4) 0.041(6) 0.025(4) 0.005(4) 0.007(3) -0.001(4)
B15 0.027(5) 0.072(8) 0.038(6) -0.006(6) -0.004(4) 0.002(5)
B16 0.022(4) 0.035(6) 0.037(5) -0.001(4) 0.002(4) 0.003(4)
B17 0.049(6) 0.031(6) 0.046(6) 0.016(5) -0.007(5) 0.001(5)
B18 0.045(5) 0.026(6) 0.025(5) 0.007(4) -0.008(4) 0.001(4)
B19 0.043(5) 0.019(5) 0.030(5) 0.001(4) 0.011(4) 0.007(4)
B20 0.042(6) 0.045(7) 0.052(7) -0.002(6) 0.005(5) 0.002(5)
B21 0.030(5) 0.052(7) 0.043(6) 0.001(5) 0.018(4) 0.005(5)
B22 0.045(5) 0.048(7) 0.027(5) -0.011(5) 0.001(4) -0.008(5)
C5 0.024(4) 0.022(5) 0.045(5) -0.007(4) 0.012(3) -0.004(3)
C6 0.050(5) 0.021(5) 0.087(9) 0.005(5) -0.007(5) 0.004(4)
C7 0.037(5) 0.059(7) 0.057(7) 0.000(5) -0.003(4) -0.023(5)
C8 0.038(5) 0.061(7) 0.056(7) 0.001(5) 0.000(5) -0.019(5)
C9 0.029(4) 0.026(5) 0.068(7) 0.017(5) -0.005(4) 0.000(4)
C10 0.042(5) 0.028(5) 0.050(6) -0.002(4) -0.002(4) 0.002(4)
C11 0.052(6) 0.022(5) 0.082(9) 0.017(5) 0.005(5) -0.012(4)
C12 0.031(4) 0.033(5) 0.055(6) 0.002(4) -0.002(4) -0.003(4)

loop_
_atom_type_symbol
_atom_type_description
_atom_type_scat_dispersion_real
_atom_type_scat_dispersion_imag
_atom_type_scat_source
C C 0.0033 0.0016 'International Tables Vol C Tables 4.2.6.8 and 6.1.1.4'
H H 0.0000 0.0000 'International Tables Vol C Tables 4.2.6.8 and 6.1.1.4'
B B 0.0013 0.0007 'International Tables Vol C Tables 4.2.6.8 and 6.1.1.4'
P P 0.1023 0.0942 'International Tables Vol C Tables 4.2.6.8 and 6.1.1.4'
S S 0.1246 0.1234 'International Tables Vol C Tables 4.2.6.8 and 6.1.1.4'
Cl Cl 0.1484 0.1585 'International Tables Vol C Tables 4.2.6.8 and 6.1.1.4'

loop_
_geom_angle_atom_site_label_1
_geom_angle_atom_site_label_2
_geom_angle_atom_site_label_3
_geom_angle
C1 S1 P1 103.1(3)
C2 S2 P2 101.4(3)
C3 S3 P1 102.8(3)
C4 S4 P2 103.2(3)
C5 P1 S1 99.4(3)
C5 P1 S3 98.8(3)
S1 P1 S3 98.39(12)
C9 P2 S2 99.7(4)
C9 P2 S4 99.2(3)
S2 P2 S4 98.48(11)
B5 C1 B4 62.0(5)
B5 C1 B6 63.7(5)
B4 C1 B6 114.0(6)
B5 C1 B3 113.9(6)
B4 C1 B3 64.6(5)
B6 C1 B3 109.8(6)
B5 C1 C2 108.8(6)
B4 C1 C2 111.2(6)
B6 C1 C2 57.4(5)
B3 C1 C2 60.0(5)
B5 C1 S1 126.7(5)
B4 C1 S1 119.7(5)
B6 C1 S1 121.7(5)
B3 C1 S1 112.2(5)
C2 C1 S1 116.7(5)
B6 C2 B11 63.2(5)
B6 C2 B7 113.7(7)
B11 C2 B7 62.0(5)
B6 C2 B3 111.4(6)
B11 C2 B3 113.0(6)
B7 C2 B3 62.7(5)
B6 C2 C1 60.0(5)
B11 C2 C1 109.6(6)
B7 C2 C1 109.1(6)
B3 C2 C1 59.2(5)
B6 C2 S2 124.0(6)
B11 C2 S2 127.1(6)
B7 C2 S2 117.8(6)
B3 C2 S2 110.5(6)
C1 C2 S2 117.9(5)
C1 B3 C2 60.8(5)
C1 B3 B8 104.2(6)
C2 B3 B8 105.1(6)
C1 B3 B7 107.2(7)
C2 B3 B7 58.6(5)
B8 B3 B7 59.8(5)
C1 B3 B4 56.6(5)
C2 B3 B4 105.6(7)
B8 B3 B4 59.9(5)
B7 B3 B4 107.8(7)
C1 B4 B5 58.6(5)
C1 B4 B9 105.7(7)
B5 B4 B9 60.2(6)
C1 B4 B8 105.1(6)
B5 B4 B8 107.7(7)
B9 B4 B8 60.3(5)
C1 B4 B3 58.8(5)
B5 B4 B3 106.6(7)
B9 B4 B3 106.9(7)
B8 B4 B3 58.7(5)
C1 B5 B4 59.4(5)
C1 B5 B9 106.9(7)
B4 B5 B9 60.9(5)
C1 B5 B10 107.2(6)
B4 B5 B10 109.7(7)
B9 B5 B10 60.4(5)
C1 B5 B6 59.4(5)
B4 B5 B6 108.5(7)
B9 B5 B6 108.2(6)
B10 B5 B6 60.2(5)
C2 B6 C1 62.6(5)
C2 B6 B11 59.1(5)
C1 B6 B11 108.3(6)
C2 B6 B10 106.3(6)
C1 B6 B10 104.8(6)
B11 B6 B10 59.7(5)
C2 B6 B5 107.6(7)
C1 B6 B5 57.0(5)
B11 B6 B5 107.7(6)
B10 B6 B5 59.5(5)
C2 B7 B12 104.6(7)
C2 B7 B11 57.7(5)
B12 B7 B11 60.2(6)
C2 B7 B8 104.6(7)
B12 B7 B8 60.1(5)
B11 B7 B8 107.5(8)
C2 B7 B3 58.7(5)
B12 B7 B3 106.9(7)
B11 B7 B3 106.2(7)
B8 B7 B3 59.1(5)
B3 B8 B12 107.9(6)
B3 B8 B7 61.1(5)
B12 B8 B7 59.4(6)
B3 B8 B9 107.9(7)
B12 B8 B9 59.7(5)
B7 B8 B9 107.8(7)
B3 B8 B4 61.4(5)
B12 B8 B4 107.4(7)
B7 B8 B4 110.0(7)
B9 B8 B4 58.9(5)
B5 B9 B4 58.9(5)
B5 B9 B10 60.3(5)
B4 B9 B10 108.1(7)
B5 B9 B12 108.1(7)
B4 B9 B12 109.1(7)
B10 B9 B12 60.1(6)
B5 B9 B8 107.1(6)
B4 B9 B8 60.8(6)
B10 B9 B8 107.6(7)
B12 B9 B8 59.9(5)
B11 B10 B5 108.2(6)
B11 B10 B9 108.3(7)
B5 B10 B9 59.3(5)
B11 B10 B12 60.1(5)
B5 B10 B12 107.3(6)
B9 B10 B12 60.1(5)
B11 B10 B6 59.5(5)
B5 B10 B6 60.3(5)
B9 B10 B6 107.4(6)
B12 B10 B6 107.0(6)
C2 B11 B6 57.7(5)
C2 B11 B10 106.1(6)
B6 B11 B10 60.8(5)
C2 B11 B7 60.3(5)
B6 B11 B7 107.8(6)
B10 B11 B7 108.7(7)
C2 B11 B12 106.4(6)
B6 B11 B12 108.2(6)
B10 B11 B12 60.3(5)
B7 B11 B12 59.9(5)
B7 B12 B11 60.0(5)
B7 B12 B9 109.3(6)
B11 B12 B9 107.8(6)
B7 B12 B10 108.3(6)
B11 B12 B10 59.6(5)
B9 B12 B10 59.9(6)
B7 B12 B8 60.5(5)
B11 B12 B8 107.7(6)
B9 B12 B8 60.4(5)
B10 B12 B8 107.8(6)
B14 C3 B15 63.9(6)
B14 C3 B13 63.2(5)
B15 C3 B13 115.3(7)
B14 C3 B16 115.2(7)
B15 C3 B16 64.3(6)
B13 C3 B16 110.5(6)
B14 C3 S3 129.8(6)
B15 C3 S3 120.3(6)
B13 C3 S3 121.4(6)
B16 C3 S3 108.8(6)
B14 C3 C4 109.0(6)
B15 C3 C4 109.6(7)
B13 C3 C4 59.0(5)
B16 C3 C4 58.2(4)
S3 C3 C4 114.0(6)
B17 C4 B16 114.4(7)
B17 C4 B21 62.9(6)
B16 C4 B21 62.6(5)
B17 C4 B13 65.0(6)
B16 C4 B13 110.8(6)
B21 C4 B13 114.9(7)
B17 C4 S4 125.1(6)
B16 C4 S4 111.1(6)
B21 C4 S4 117.8(6)
B13 C4 S4 123.1(6)
B17 C4 C3 109.6(6)
B16 C4 C3 59.5(4)
B21 C4 C3 108.6(6)
B13 C4 C3 58.0(4)
S4 C4 C3 119.3(6)
C3 B13 C4 63.0(5)
C3 B13 B18 104.4(7)
C4 B13 B18 103.5(7)
C3 B13 B14 56.9(5)
C4 B13 B14 107.3(6)
B18 B13 B14 60.3(5)
C3 B13 B17 106.8(7)
C4 B13 B17 56.4(5)
B18 B13 B17 58.9(6)
B14 B13 B17 107.5(7)
C3 B14 B19 105.4(7)
C3 B14 B15 58.2(6)
B19 B14 B15 59.5(6)
C3 B14 B13 60.0(5)
B19 B14 B13 109.3(7)
B15 B14 B13 108.1(7)
C3 B14 B18 106.4(7)
B19 B14 B18 61.8(6)
B15 B14 B18 108.8(7)
B13 B14 B18 59.8(5)
C3 B15 B19 105.6(7)
C3 B15 B14 57.9(5)
B19 B15 B14 59.9(5)
C3 B15 B20 106.5(8)
B19 B15 B20 60.5(6)
B14 B15 B20 108.0(7)
C3 B15 B16 60.3(6)
B19 B15 B16 107.7(7)
B14 B15 B16 107.4(7)
B20 B15 B16 59.3(6)
C4 B16 C3 62.3(5)
C4 B16 B20 104.3(7)
C3 B16 B20 102.8(7)
C4 B16 B21 58.8(5)
C3 B16 B21 107.8(6)
B20 B16 B21 59.0(6)
C4 B16 B15 105.8(6)
C3 B16 B15 55.4(5)
B20 B16 B15 59.5(6)
B21 B16 B15 107.3(7)
C4 B17 B18 104.8(7)
C4 B17 B21 59.7(6)
B18 B17 B21 107.9(7)
C4 B17 B22 105.2(7)
B18 B17 B22 61.2(6)
B21 B17 B22 58.8(6)
C4 B17 B13 58.6(5)
B18 B17 B13 58.4(5)
B21 B17 B13 107.4(7)
B22 B17 B13 106.9(7)
B13 B18 B14 60.0(5)
B13 B18 B17 62.7(6)
B14 B18 B17 110.2(7)
B13 B18 B19 106.7(6)
B14 B18 B19 58.4(5)
B17 B18 B19 108.0(6)
B13 B18 B22 109.3(6)
B14 B18 B22 107.5(6)
B17 B18 B22 60.0(6)
B19 B18 B22 59.8(5)
B15 B19 B14 60.6(6)
B15 B19 B20 61.1(6)
B14 B19 B20 109.0(7)
B15 B19 B22 109.0(7)
B14 B19 B22 109.1(7)
B20 B19 B22 59.0(5)
B15 B19 B18 108.1(7)
B14 B19 B18 59.8(5)
B20 B19 B18 106.9(7)
B22 B19 B18 60.4(5)
B21 B20 B22 59.8(6)
B21 B20 B19 109.0(7)
B22 B20 B19 61.3(6)
B21 B20 B16 60.9(6)
B22 B20 B16 108.4(7)
B19 B20 B16 107.5(7)
B21 B20 B15 110.3(8)
B22 B20 B15 108.6(7)
B19 B20 B15 58.3(6)
B16 B20 B15 61.3(6)
C4 B21 B22 105.0(7)
C4 B21 B20 105.0(8)
B22 B21 B20 60.2(6)
C4 B21 B17 57.4(5)
B22 B21 B17 60.8(6)
B20 B21 B17 108.1(8)
C4 B21 B16 58.6(5)
B22 B21 B16 108.1(8)
B20 B21 B16 60.1(6)
B17 B21 B16 106.6(7)
B21 B22 B20 60.1(6)
B21 B22 B17 60.4(5)
B20 B22 B17 107.7(7)
B21 B22 B19 107.9(7)
B20 B22 B19 59.7(6)
B17 B22 B19 107.1(7)
B21 B22 B18 107.3(7)
B20 B22 B18 107.0(7)
B17 B22 B18 58.8(5)
B19 B22 B18 59.8(5)
C7 C5 C8 109.9(7)
C7 C5 C6 109.4(8)
C8 C5 C6 109.7(8)
C7 C5 P1 116.7(6)
C8 C5 P1 105.8(6)
C6 C5 P1 105.1(5)
C11 C9 C10 111.3(8)
C11 C9 C12 109.1(8)
C10 C9 C12 108.2(8)
C11 C9 P2 106.6(7)
C10 C9 P2 114.8(6)
C12 C9 P2 106.7(6)

loop_
_geom_bond_atom_site_label_1
_geom_bond_atom_site_label_2
_geom_bond_distance
S1 C1 1.783(7)
S1 P1 2.135(3)
S2 C2 1.785(8)
S2 P2 2.141(3)
S3 C3 1.779(9)
S3 P1 2.135(3)
S4 C4 1.783(9)
S4 P2 2.144(3)
P1 C5 1.866(8)
P2 C9 1.886(9)
C1 B5 1.671(12)
C1 B4 1.686(12)
C1 B6 1.714(11)
C1 B3 1.728(11)
C1 C2 1.756(10)
C2 B6 1.667(12)
C2 B11 1.693(11)
C2 B7 1.739(11)
C2 B3 1.741(12)
B3 B8 1.775(12)
B3 B7 1.810(13)
B3 B4 1.824(14)
B4 B5 1.729(15)
B4 B9 1.764(13)
B4 B8 1.797(13)
B5 B9 1.752(13)
B5 B10 1.771(12)
B5 B6 1.785(12)
B6 B11 1.761(12)
B6 B10 1.784(12)
B7 B12 1.767(14)
B7 B11 1.769(14)
B7 B8 1.788(14)
B8 B12 1.780(13)
B8 B9 1.789(14)
B9 B10 1.772(15)
B9 B12 1.776(13)
B10 B11 1.765(13)
B10 B12 1.776(13)
B11 B12 1.772(12)
C3 B14 1.669(13)
C3 B15 1.673(13)
C3 B13 1.725(11)
C3 B16 1.766(12)
C3 C4 1.813(11)
C4 B17 1.701(13)
C4 B16 1.740(11)
C4 B21 1.744(13)
C4 B13 1.744(12)
B13 B18 1.775(14)
B13 B14 1.778(13)
B13 B17 1.851(16)
B14 B19 1.756(13)
B14 B15 1.768(13)
B14 B18 1.783(13)
B15 B19 1.749(14)
B15 B20 1.799(17)
B15 B16 1.831(16)
B16 B20 1.795(16)
B16 B21 1.809(15)
B17 B18 1.785(14)
B17 B21 1.799(14)
B17 B22 1.806(16)
B18 B19 1.818(13)
B18 B22 1.829(14)
B19 B20 1.789(15)
B19 B22 1.818(14)
B20 B21 1.774(15)
B20 B22 1.776(14)
B21 B22 1.769(16)
C5 C7 1.505(12)
C5 C8 1.527(13)
C5 C6 1.540(11)
C9 C11 1.518(15)
C9 C10 1.537(13)
C9 C12 1.538(11)

loop_
_geom_torsion_atom_site_label_1
_geom_torsion_atom_site_label_2
_geom_torsion_atom_site_label_3
_geom_torsion_atom_site_label_4
_geom_torsion
C1 S1 P1 C5 130.1(4)
C1 S1 P1 S3 -129.5(3)
C3 S3 P1 C5 -122.8(4)
C3 S3 P1 S1 136.3(3)
C2 S2 P2 C9 -124.8(4)
C2 S2 P2 S4 134.2(3)
C4 S4 P2 C9 129.8(5)
C4 S4 P2 S2 -128.8(3)
P1 S1 C1 B5 -44.6(7)
P1 S1 C1 B4 -120.2(6)
P1 S1 C1 B6 34.4(6)
P1 S1 C1 B3 167.4(4)
P1 S1 C1 C2 101.0(5)
B5 C1 C2 B6 39.2(6)
B4 C1 C2 B6 105.7(7)
B3 C1 C2 B6 146.5(6)
S1 C1 C2 B6 -112.1(6)
B5 C1 C2 B11 -1.6(8)
B4 C1 C2 B11 64.9(8)
B6 C1 C2 B11 -40.8(6)
B3 C1 C2 B11 105.7(7)
S1 C1 C2 B11 -152.9(5)
B5 C1 C2 B7 -67.8(8)
B4 C1 C2 B7 -1.3(9)
B6 C1 C2 B7 -107.0(7)
B3 C1 C2 B7 39.5(6)
S1 C1 C2 B7 140.9(6)
B5 C1 C2 B3 -107.3(7)
B4 C1 C2 B3 -40.8(7)
B6 C1 C2 B3 -146.5(6)
S1 C1 C2 B3 101.4(6)
B5 C1 C2 S2 154.4(6)
B4 C1 C2 S2 -139.2(6)
B6 C1 C2 S2 115.2(7)
B3 C1 C2 S2 -98.4(7)
S1 C1 C2 S2 3.0(8)
P2 S2 C2 B6 -38.3(7)
P2 S2 C2 B11 41.9(7)
P2 S2 C2 B7 116.4(6)
P2 S2 C2 B3 -174.5(4)
P2 S2 C2 C1 -109.3(6)
B5 C1 B3 C2 98.7(7)
B4 C1 B3 C2 137.6(6)
B6 C1 B3 C2 29.6(6)
S1 C1 B3 C2 -108.9(5)
B5 C1 B3 B8 -0.8(8)
B4 C1 B3 B8 38.1(6)
B6 C1 B3 B8 -69.9(7)
C2 C1 B3 B8 -99.5(6)
S1 C1 B3 B8 151.6(5)
B5 C1 B3 B7 61.5(8)
B4 C1 B3 B7 100.4(7)
B6 C1 B3 B7 -7.6(8)
C2 C1 B3 B7 -37.2(5)
S1 C1 B3 B7 -146.1(6)
B5 C1 B3 B4 -38.8(6)
B6 C1 B3 B4 -107.9(6)
C2 C1 B3 B4 -137.6(6)
S1 C1 B3 B4 113.5(6)
B6 C2 B3 C1 -30.9(6)
B11 C2 B3 C1 -99.9(6)
B7 C2 B3 C1 -137.4(7)
S2 C2 B3 C1 111.1(5)
B6 C2 B3 B8 67.2(7)
B11 C2 B3 B8 -1.7(8)
B7 C2 B3 B8 -39.3(6)
C1 C2 B3 B8 98.1(6)
S2 C2 B3 B8 -150.8(5)
B6 C2 B3 B7 106.5(7)
B11 C2 B3 B7 37.6(7)
C1 C2 B3 B7 137.4(7)
S2 C2 B3 B7 -111.5(6)
B6 C2 B3 B4 4.9(8)
B11 C2 B3 B4 -64.1(7)
B7 C2 B3 B4 -101.6(7)
C1 C2 B3 B4 35.8(5)
S2 C2 B3 B4 146.9(5)
B6 C1 B4 B5 -38.1(6)
B3 C1 B4 B5 -139.5(6)
C2 C1 B4 B5 -100.7(7)
S1 C1 B4 B5 118.4(6)
B5 C1 B4 B9 39.0(6)
B6 C1 B4 B9 0.9(9)
B3 C1 B4 B9 -100.5(7)
C2 C1 B4 B9 -61.7(8)
S1 C1 B4 B9 157.4(6)
B5 C1 B4 B8 101.8(7)
B6 C1 B4 B8 63.8(8)
B3 C1 B4 B8 -37.7(6)
C2 C1 B4 B8 1.1(9)
S1 C1 B4 B8 -139.8(6)
B5 C1 B4 B3 139.5(6)
B6 C1 B4 B3 101.4(7)
C2 C1 B4 B3 38.8(6)
S1 C1 B4 B3 -102.1(6)
C2 B3 B4 C1 -37.7(5)
B8 B3 B4 C1 -136.3(7)
B7 B3 B4 C1 -99.2(7)
C1 B3 B4 B5 35.3(6)
C2 B3 B4 B5 -2.4(8)
B8 B3 B4 B5 -101.0(7)
B7 B3 B4 B5 -63.8(8)
C1 B3 B4 B9 98.5(8)
C2 B3 B4 B9 60.8(8)
B8 B3 B4 B9 -37.8(7)
B7 B3 B4 B9 -0.7(9)
C1 B3 B4 B8 136.3(7)
C2 B3 B4 B8 98.6(6)
B7 B3 B4 B8 37.1(6)
B6 C1 B5 B4 141.1(6)
B3 C1 B5 B4 39.9(6)
C2 C1 B5 B4 104.6(6)
S1 C1 B5 B4 -107.7(7)
B4 C1 B5 B9 -39.6(6)
B6 C1 B5 B9 101.5(7)
B3 C1 B5 B9 0.3(9)
C2 C1 B5 B9 65.0(8)
S1 C1 B5 B9 -147.3(6)
B4 C1 B5 B10 -103.1(7)
B6 C1 B5 B10 38.0(6)
B3 C1 B5 B10 -63.2(8)
C2 C1 B5 B10 1.5(8)
S1 C1 B5 B10 149.2(6)
B4 C1 B5 B6 -141.1(6)
B3 C1 B5 B6 -101.2(7)
C2 C1 B5 B6 -36.5(5)
S1 C1 B5 B6 111.2(7)
B9 B4 B5 C1 -135.7(7)
B8 B4 B5 C1 -97.2(7)
B3 B4 B5 C1 -35.4(5)
C1 B4 B5 B9 135.7(7)
B8 B4 B5 B9 38.5(6)
B3 B4 B5 B9 100.3(7)
C1 B4 B5 B10 98.8(6)
B9 B4 B5 B10 -36.9(6)
B8 B4 B5 B10 1.7(8)
B3 B4 B5 B10 63.4(8)
C1 B4 B5 B6 34.7(5)
B9 B4 B5 B6 -101.0(7)
B8 B4 B5 B6 -62.4(8)
B3 B4 B5 B6 -0.7(8)
B11 C2 B6 C1 136.4(6)
B7 C2 B6 C1 99.1(7)
B3 C2 B6 C1 30.6(6)
S2 C2 B6 C1 -105.3(6)
B7 C2 B6 B11 -37.3(7)
B3 C2 B6 B11 -105.8(6)
C1 C2 B6 B11 -136.4(6)
S2 C2 B6 B11 118.3(7)
B11 C2 B6 B10 38.0(6)
B7 C2 B6 B10 0.7(9)
B3 C2 B6 B10 -67.9(7)
C1 C2 B6 B10 -98.5(6)
S2 C2 B6 B10 156.3(6)
B11 C2 B6 B5 100.4(6)
B7 C2 B6 B5 63.2(8)
B3 C2 B6 B5 -5.4(8)
C1 C2 B6 B5 -36.0(5)
S2 C2 B6 B5 -141.3(6)
B5 C1 B6 C2 -138.1(6)
B4 C1 B6 C2 -100.7(7)
B3 C1 B6 C2 -30.5(6)
S1 C1 B6 C2 103.4(6)
B5 C1 B6 B11 -99.6(7)
B4 C1 B6 B11 -62.2(8)
B3 C1 B6 B11 8.0(8)
C2 C1 B6 B11 38.5(5)
S1 C1 B6 B11 141.9(6)
B5 C1 B6 B10 -37.1(6)
B4 C1 B6 B10 0.3(8)
B3 C1 B6 B10 70.5(7)
C2 C1 B6 B10 101.0(6)
S1 C1 B6 B10 -155.6(5)
B4 C1 B6 B5 37.4(6)
B3 C1 B6 B5 107.6(6)
C2 C1 B6 B5 138.1(6)
S1 C1 B6 B5 -118.5(6)
C1 B5 B6 C2 38.5(6)
B4 B5 B6 C2 3.7(8)
B9 B5 B6 C2 -60.8(8)
B10 B5 B6 C2 -98.9(7)
B4 B5 B6 C1 -34.8(6)
B9 B5 B6 C1 -99.3(7)
B10 B5 B6 C1 -137.4(7)
C1 B5 B6 B11 100.8(7)
B4 B5 B6 B11 66.0(8)
B9 B5 B6 B11 1.5(9)
B10 B5 B6 B11 -36.6(6)
C1 B5 B6 B10 137.4(7)
B4 B5 B6 B10 102.6(7)
B9 B5 B6 B10 38.1(7)
B6 C2 B7 B12 -1.6(9)
B11 C2 B7 B12 -39.4(6)
B3 C2 B7 B12 101.2(7)
C1 C2 B7 B12 63.2(8)
S2 C2 B7 B12 -158.9(6)
B6 C2 B7 B11 37.8(7)
B3 C2 B7 B11 140.6(7)
C1 C2 B7 B11 102.6(7)
S2 C2 B7 B11 -119.5(7)
B6 C2 B7 B8 -63.9(9)
B11 C2 B7 B8 -101.7(7)
B3 C2 B7 B8 38.9(6)
C1 C2 B7 B8 0.9(9)
S2 C2 B7 B8 138.8(6)
B6 C2 B7 B3 -102.8(7)
B11 C2 B7 B3 -140.6(7)
C1 C2 B7 B3 -38.0(6)
S2 C2 B7 B3 100.0(7)
C1 B3 B7 C2 38.2(6)
B8 B3 B7 C2 135.0(7)
B4 B3 B7 C2 97.8(7)
C1 B3 B7 B12 -58.9(8)
C2 B3 B7 B12 -97.1(7)
B8 B3 B7 B12 37.9(6)
B4 B3 B7 B12 0.7(9)
C1 B3 B7 B11 4.2(8)
C2 B3 B7 B11 -34.0(6)
B8 B3 B7 B11 101.0(8)
B4 B3 B7 B11 63.8(8)
C1 B3 B7 B8 -96.8(7)
C2 B3 B7 B8 -135.0(7)
B4 B3 B7 B8 -37.2(7)
C1 B3 B8 B12 64.0(7)
C2 B3 B8 B12 0.9(8)
B7 B3 B8 B12 -37.8(7)
B4 B3 B8 B12 100.5(7)
C1 B3 B8 B7 101.8(7)
C2 B3 B8 B7 38.7(6)
B4 B3 B8 B7 138.3(8)
C1 B3 B8 B9 0.9(8)
C2 B3 B8 B9 -62.2(8)
B7 B3 B8 B9 -100.9(8)
B4 B3 B8 B9 37.4(7)
C1 B3 B8 B4 -36.5(6)
C2 B3 B8 B4 -99.6(7)
B7 B3 B8 B4 -138.3(8)
C2 B7 B8 B3 -38.6(6)
B12 B7 B8 B3 -137.3(7)
B11 B7 B8 B3 -98.8(7)
C2 B7 B8 B12 98.7(8)
B11 B7 B8 B12 38.5(6)
B3 B7 B8 B12 137.3(7)
C2 B7 B8 B9 62.4(8)
B12 B7 B8 B9 -36.3(6)
B11 B7 B8 B9 2.2(8)
B3 B7 B8 B9 101.0(7)
C2 B7 B8 B4 -0.2(9)
B12 B7 B8 B4 -98.9(7)
B11 B7 B8 B4 -60.4(8)
B3 B7 B8 B4 38.4(7)
C1 B4 B8 B3 37.7(6)
B5 B4 B8 B3 99.0(7)
B9 B4 B8 B3 137.5(7)
C1 B4 B8 B12 -63.5(8)
B5 B4 B8 B12 -2.3(8)
B9 B4 B8 B12 36.2(6)
B3 B4 B8 B12 -101.3(7)
C1 B4 B8 B7 -0.5(9)
B5 B4 B8 B7 60.7(8)
B9 B4 B8 B7 99.2(8)
B3 B4 B8 B7 -38.3(7)
C1 B4 B8 B9 -99.8(8)
B5 B4 B8 B9 -38.5(7)
B3 B4 B8 B9 -137.5(7)
C1 B5 B9 B4 38.9(6)
B10 B5 B9 B4 139.5(7)
B6 B5 B9 B4 101.5(7)
C1 B5 B9 B10 -100.6(7)
B4 B5 B9 B10 -139.5(7)
B6 B5 B9 B10 -38.0(6)
C1 B5 B9 B12 -62.8(8)
B4 B5 B9 B12 -101.7(8)
B10 B5 B9 B12 37.7(6)
B6 B5 B9 B12 -0.3(9)
C1 B5 B9 B8 0.3(9)
B4 B5 B9 B8 -38.6(7)
B10 B5 B9 B8 100.9(7)
B6 B5 B9 B8 62.9(9)
C1 B4 B9 B5 -38.2(6)
B8 B4 B9 B5 -136.9(7)
B3 B4 B9 B5 -99.8(7)
C1 B4 B9 B10 -1.8(9)
B5 B4 B9 B10 36.4(6)
B8 B4 B9 B10 -100.5(7)
B3 B4 B9 B10 -63.4(8)
C1 B4 B9 B12 61.9(9)
B5 B4 B9 B12 100.2(8)
B8 B4 B9 B12 -36.7(7)
B3 B4 B9 B12 0.4(10)
C1 B4 B9 B8 98.7(7)
B5 B4 B9 B8 136.9(7)
B3 B4 B9 B8 37.1(6)
B3 B8 B9 B5 -0.8(9)
B12 B8 B9 B5 -101.5(8)
B7 B8 B9 B5 -65.3(8)
B4 B8 B9 B5 37.7(6)
B3 B8 B9 B4 -38.5(7)
B12 B8 B9 B4 -139.2(7)
B7 B8 B9 B4 -103.1(7)
B3 B8 B9 B10 62.7(8)
B12 B8 B9 B10 -37.9(6)
B7 B8 B9 B10 -1.8(8)
B4 B8 B9 B10 101.2(7)
B3 B8 B9 B12 100.7(7)
B7 B8 B9 B12 36.1(6)
B4 B8 B9 B12 139.2(7)
C1 B5 B10 B11 -0.9(8)
B4 B5 B10 B11 -63.9(8)
B9 B5 B10 B11 -100.9(7)
B6 B5 B10 B11 36.7(6)
C1 B5 B10 B9 100.0(7)
B4 B5 B10 B9 37.1(6)
B6 B5 B10 B9 137.6(7)
C1 B5 B10 B12 62.5(8)
B4 B5 B10 B12 -0.4(8)
B9 B5 B10 B12 -37.5(6)
B6 B5 B10 B12 100.1(7)
C1 B5 B10 B6 -37.6(6)
B4 B5 B10 B6 -100.5(7)
B9 B5 B10 B6 -137.6(7)
B5 B9 B10 B11 100.7(7)
B4 B9 B10 B11 64.9(8)
B12 B9 B10 B11 -37.1(6)
B8 B9 B10 B11 0.7(8)
B4 B9 B10 B5 -35.8(6)
B12 B9 B10 B5 -137.9(7)
B8 B9 B10 B5 -100.0(7)
B5 B9 B10 B12 137.9(7)
B4 B9 B10 B12 102.0(7)
B8 B9 B10 B12 37.9(6)
B5 B9 B10 B6 37.9(6)
B4 B9 B10 B6 2.0(9)
B12 B9 B10 B6 -100.0(6)
B8 B9 B10 B6 -62.1(7)
C2 B6 B10 B11 -37.7(6)
C1 B6 B10 B11 -102.9(7)
B5 B6 B10 B11 -138.8(7)
C2 B6 B10 B5 101.2(7)
C1 B6 B10 B5 36.0(6)
B11 B6 B10 B5 138.8(7)
C2 B6 B10 B9 63.8(8)
C1 B6 B10 B9 -1.4(8)
B11 B6 B10 B9 101.4(7)
B5 B6 B10 B9 -37.4(6)
C2 B6 B10 B12 0.6(8)
C1 B6 B10 B12 -64.6(7)
B11 B6 B10 B12 38.3(6)
B5 B6 B10 B12 -100.6(7)
B7 C2 B11 B6 141.1(7)
B3 C2 B11 B6 103.3(7)
C1 C2 B11 B6 39.3(6)
S2 C2 B11 B6 -113.8(7)
B6 C2 B11 B10 -38.4(6)
B7 C2 B11 B10 102.7(7)
B3 C2 B11 B10 64.9(8)
C1 C2 B11 B10 0.9(8)
S2 C2 B11 B10 -152.2(6)
B6 C2 B11 B7 -141.1(7)
B3 C2 B11 B7 -37.8(7)
C1 C2 B11 B7 -101.8(7)
S2 C2 B11 B7 105.1(8)
B6 C2 B11 B12 -101.5(7)
B7 C2 B11 B12 39.7(6)
B3 C2 B11 B12 1.8(8)
C1 C2 B11 B12 -62.1(7)
S2 C2 B11 B12 144.7(6)
C1 B6 B11 C2 -40.1(6)
B10 B6 B11 C2 -136.9(7)
B5 B6 B11 C2 -100.3(7)
C2 B6 B11 B10 136.9(7)
C1 B6 B11 B10 96.8(6)
B5 B6 B11 B10 36.5(6)
C2 B6 B11 B7 34.9(6)
C1 B6 B11 B7 -5.2(8)
B10 B6 B11 B7 -101.9(7)
B5 B6 B11 B7 -65.4(8)
C2 B6 B11 B12 98.2(7)
C1 B6 B11 B12 58.1(8)
B10 B6 B11 B12 -38.6(6)
B5 B6 B11 B12 -2.1(9)
B5 B10 B11 C2 0.0(8)
B9 B10 B11 C2 -62.8(7)
B12 B10 B11 C2 -99.9(6)
B6 B10 B11 C2 37.0(6)
B5 B10 B11 B6 -37.0(6)
B9 B10 B11 B6 -99.8(7)
B12 B10 B11 B6 -136.9(6)
B5 B10 B11 B7 63.4(8)
B9 B10 B11 B7 0.6(8)
B12 B10 B11 B7 -36.5(6)
B6 B10 B11 B7 100.4(7)
B5 B10 B11 B12 99.9(7)
B9 B10 B11 B12 37.1(6)
B6 B10 B11 B12 136.9(6)
B12 B7 B11 C2 134.9(6)
B8 B7 B11 C2 96.5(7)
B3 B7 B11 C2 34.4(6)
C2 B7 B11 B6 -33.9(6)
B12 B7 B11 B6 101.0(7)
B8 B7 B11 B6 62.6(8)
B3 B7 B11 B6 0.6(8)
C2 B7 B11 B10 -98.3(6)
B12 B7 B11 B10 36.7(6)
B8 B7 B11 B10 -1.8(8)
B3 B7 B11 B10 -63.8(8)
C2 B7 B11 B12 -134.9(6)
B8 B7 B11 B12 -38.4(6)
B3 B7 B11 B12 -100.5(7)
C2 B7 B12 B11 38.2(6)
B8 B7 B12 B11 136.8(7)
B3 B7 B12 B11 99.4(7)
C2 B7 B12 B9 -61.7(9)
B11 B7 B12 B9 -99.9(7)
B8 B7 B12 B9 37.0(7)
B3 B7 B12 B9 -0.5(9)
C2 B7 B12 B10 1.9(8)
B11 B7 B12 B10 -36.3(6)
B8 B7 B12 B10 100.6(7)
B3 B7 B12 B10 63.1(8)
C2 B7 B12 B8 -98.6(7)
B11 B7 B12 B8 -136.8(7)
B3 B7 B12 B8 -37.5(6)
C2 B11 B12 B7 -39.9(6)
B6 B11 B12 B7 -100.5(7)
B10 B11 B12 B7 -139.4(7)
C2 B11 B12 B9 62.6(8)
B6 B11 B12 B9 2.0(9)
B10 B11 B12 B9 -36.9(6)
B7 B11 B12 B9 102.5(7)
C2 B11 B12 B10 99.5(6)
B6 B11 B12 B10 38.9(6)
B7 B11 B12 B10 139.4(7)
C2 B11 B12 B8 -1.2(8)
B6 B11 B12 B8 -61.8(8)
B10 B11 B12 B8 -100.7(7)
B7 B11 B12 B8 38.7(6)
B5 B9 B12 B7 62.6(9)
B4 B9 B12 B7 0.1(10)
B10 B9 B12 B7 100.4(7)
B8 B9 B12 B7 -37.0(7)
B5 B9 B12 B11 -1.0(9)
B4 B9 B12 B11 -63.5(9)
B10 B9 B12 B11 36.8(6)
B8 B9 B12 B11 -100.6(7)
B5 B9 B12 B10 -37.8(6)
B4 B9 B12 B10 -100.3(8)
B8 B9 B12 B10 -137.4(6)
B5 B9 B12 B8 99.6(7)
B4 B9 B12 B8 37.1(7)
B10 B9 B12 B8 137.4(6)
B11 B10 B12 B7 36.4(6)
B5 B10 B12 B7 -65.0(8)
B9 B10 B12 B7 -102.2(7)
B6 B10 B12 B7 -1.6(8)
B5 B10 B12 B11 -101.4(7)
B9 B10 B12 B11 -138.6(6)
B6 B10 B12 B11 -38.0(6)
B11 B10 B12 B9 138.6(6)
B5 B10 B12 B9 37.2(6)
B6 B10 B12 B9 100.6(7)
B11 B10 B12 B8 100.5(6)
B5 B10 B12 B8 -1.0(8)
B9 B10 B12 B8 -38.1(6)
B6 B10 B12 B8 62.5(8)
B3 B8 B12 B7 38.6(6)
B9 B8 B12 B7 139.3(7)
B4 B8 B12 B7 103.4(7)
B3 B8 B12 B11 0.1(8)
B7 B8 B12 B11 -38.4(6)
B9 B8 B12 B11 100.8(7)
B4 B8 B12 B11 64.9(8)
B3 B8 B12 B9 -100.7(7)
B7 B8 B12 B9 -139.3(7)
B4 B8 B12 B9 -35.9(6)
B3 B8 B12 B10 -62.8(8)
B7 B8 B12 B10 -101.4(7)
B9 B8 B12 B10 37.9(6)
B4 B8 B12 B10 2.0(8)
P1 S3 C3 B14 38.5(7)
P1 S3 C3 B15 118.3(7)
P1 S3 C3 B13 -41.2(7)
P1 S3 C3 B16 -171.0(4)
P1 S3 C3 C4 -108.3(5)
P2 S4 C4 B17 -49.1(7)
P2 S4 C4 B16 166.7(5)
P2 S4 C4 B21 -124.1(6)
P2 S4 C4 B13 31.7(6)
P2 S4 C4 C3 100.7(5)
B14 C3 C4 B17 1.1(8)
B15 C3 C4 B17 -67.1(8)
B13 C3 C4 B17 41.3(7)
B16 C3 C4 B17 -107.4(7)
S3 C3 C4 B17 154.7(6)
B14 C3 C4 B16 108.5(7)
B15 C3 C4 B16 40.3(7)
B13 C3 C4 B16 148.7(7)
S3 C3 C4 B16 -97.9(6)
B14 C3 C4 B21 68.1(8)
B15 C3 C4 B21 -0.1(9)
B13 C3 C4 B21 108.3(8)
B16 C3 C4 B21 -40.4(7)
S3 C3 C4 B21 -138.3(6)
B14 C3 C4 B13 -40.2(6)
B15 C3 C4 B13 -108.4(8)
B16 C3 C4 B13 -148.7(7)
S3 C3 C4 B13 113.4(6)
B14 C3 C4 S4 -153.0(6)
B15 C3 C4 S4 138.8(6)
B13 C3 C4 S4 -112.8(6)
B16 C3 C4 S4 98.5(6)
S3 C3 C4 S4 0.6(7)
B14 C3 B13 C4 136.9(7)
B15 C3 B13 C4 98.5(8)
B16 C3 B13 C4 28.2(7)
S3 C3 B13 C4 -101.0(7)
B14 C3 B13 B18 38.9(6)
B15 C3 B13 B18 0.5(10)
B16 C3 B13 B18 -69.9(8)
S3 C3 B13 B18 161.0(6)
C4 C3 B13 B18 -98.0(7)
B15 C3 B13 B14 -38.3(8)
B16 C3 B13 B14 -108.7(8)
S3 C3 B13 B14 122.2(8)
C4 C3 B13 B14 -136.9(7)
B14 C3 B13 B17 100.2(8)
B15 C3 B13 B17 61.9(10)
B16 C3 B13 B17 -8.5(9)
S3 C3 B13 B17 -137.6(7)
C4 C3 B13 B17 -36.6(6)
B17 C4 B13 C3 -136.7(7)
B16 C4 B13 C3 -28.7(6)
B21 C4 B13 C3 -97.1(7)
S4 C4 B13 C3 106.4(7)
B17 C4 B13 B18 -37.2(6)
B16 C4 B13 B18 70.8(8)
B21 C4 B13 B18 2.3(8)
S4 C4 B13 B18 -154.1(6)
C3 C4 B13 B18 99.5(7)
B17 C4 B13 B14 -99.9(8)
B16 C4 B13 B14 8.2(9)
B21 C4 B13 B14 -60.3(8)
S4 C4 B13 B14 143.2(6)
C3 C4 B13 B14 36.9(6)
B16 C4 B13 B17 108.1(8)
B21 C4 B13 B17 39.6(7)
S4 C4 B13 B17 -116.9(7)
C3 C4 B13 B17 136.7(7)
B15 C3 B14 B19 37.7(7)
B13 C3 B14 B19 -103.6(7)
B16 C3 B14 B19 -2.3(8)
S3 C3 B14 B19 146.6(6)
C4 C3 B14 B19 -65.3(7)
B13 C3 B14 B15 -141.4(7)
B16 C3 B14 B15 -40.1(7)
S3 C3 B14 B15 108.9(8)
C4 C3 B14 B15 -103.1(7)
B15 C3 B14 B13 141.4(7)
B16 C3 B14 B13 101.3(7)
S3 C3 B14 B13 -109.8(8)
C4 C3 B14 B13 38.3(6)
B15 C3 B14 B18 102.3(8)
B13 C3 B14 B18 -39.1(6)
B16 C3 B14 B18 62.2(8)
S3 C3 B14 B18 -148.8(6)
C4 C3 B14 B18 -0.8(8)
C4 B13 B14 C3 -39.7(6)
B18 B13 B14 C3 -135.6(7)
B17 B13 B14 C3 -99.0(7)
C3 B13 B14 B19 97.1(7)
C4 B13 B14 B19 57.4(8)
B18 B13 B14 B19 -38.5(6)
B17 B13 B14 B19 -1.9(9)
C3 B13 B14 B15 33.9(6)
C4 B13 B14 B15 -5.7(9)
B18 B13 B14 B15 -101.7(8)
B17 B13 B14 B15 -65.1(8)
C3 B13 B14 B18 135.6(7)
C4 B13 B14 B18 95.9(7)
B17 B13 B14 B18 36.6(6)
B14 C3 B15 B19 -38.0(7)
B13 C3 B15 B19 0.1(10)
B16 C3 B15 B19 101.8(8)
S3 C3 B15 B19 -160.6(6)
C4 C3 B15 B19 64.2(8)
B13 C3 B15 B14 38.0(7)
B16 C3 B15 B14 139.7(7)
S3 C3 B15 B14 -122.7(8)
C4 C3 B15 B14 102.2(7)
B14 C3 B15 B20 -101.2(8)
B13 C3 B15 B20 -63.2(10)
B16 C3 B15 B20 38.5(7)
S3 C3 B15 B20 136.1(7)
C4 C3 B15 B20 0.9(9)
B14 C3 B15 B16 -139.7(7)
B13 C3 B15 B16 -101.7(7)
S3 C3 B15 B16 97.6(7)
C4 C3 B15 B16 -37.6(6)
B19 B14 B15 C3 -136.8(7)
B13 B14 B15 C3 -34.6(6)
B18 B14 B15 C3 -98.0(7)
C3 B14 B15 B19 136.8(7)
B13 B14 B15 B19 102.1(8)
B18 B14 B15 B19 38.7(7)
C3 B14 B15 B20 98.5(9)
B19 B14 B15 B20 -38.2(7)
B13 B14 B15 B20 63.9(10)
B18 B14 B15 B20 0.5(10)
C3 B14 B15 B16 36.0(7)
B19 B14 B15 B16 -100.7(8)
B13 B14 B15 B16 1.4(10)
B18 B14 B15 B16 -62.0(9)
B17 C4 B16 C3 99.2(7)
B21 C4 B16 C3 136.3(7)
B13 C4 B16 C3 28.1(6)
S4 C4 B16 C3 -112.5(6)
B17 C4 B16 B20 2.1(9)
B21 C4 B16 B20 39.1(7)
B13 C4 B16 B20 -69.0(8)
S4 C4 B16 B20 150.4(6)
C3 C4 B16 B20 -97.1(7)
B17 C4 B16 B21 -37.0(7)
B13 C4 B16 B21 -108.1(8)
S4 C4 B16 B21 111.3(7)
C3 C4 B16 B21 -136.3(7)
B17 C4 B16 B15 63.9(8)
B21 C4 B16 B15 100.9(8)
B13 C4 B16 B15 -7.2(9)
S4 C4 B16 B15 -147.8(6)
C3 C4 B16 B15 -35.4(6)
B14 C3 B16 C4 -97.5(7)
B15 C3 B16 C4 -137.4(7)
B13 C3 B16 C4 -28.4(7)
S3 C3 B16 C4 107.2(6)
B14 C3 B16 B20 2.0(8)
B15 C3 B16 B20 -37.9(6)
B13 C3 B16 B20 71.2(8)
S3 C3 B16 B20 -153.2(6)
C4 C3 B16 B20 99.6(7)
B14 C3 B16 B21 -59.1(9)
B15 C3 B16 B21 -99.0(8)
B13 C3 B16 B21 10.0(9)
S3 C3 B16 B21 145.6(6)
C4 C3 B16 B21 38.4(6)
B14 C3 B16 B15 39.9(7)
B13 C3 B16 B15 109.0(8)
S3 C3 B16 B15 -115.4(6)
C4 C3 B16 B15 137.4(7)
C3 B15 B16 C4 38.5(6)
B19 B15 B16 C4 -59.7(9)
B14 B15 B16 C4 3.4(10)
B20 B15 B16 C4 -97.5(7)
B19 B15 B16 C3 -98.2(7)
B14 B15 B16 C3 -35.0(6)
B20 B15 B16 C3 -136.0(7)
C3 B15 B16 B20 136.0(7)
B19 B15 B16 B20 37.8(7)
B14 B15 B16 B20 101.0(8)
C3 B15 B16 B21 100.1(7)
B19 B15 B16 B21 1.9(9)
B14 B15 B16 B21 65.0(9)
B20 B15 B16 B21 -35.9(7)
B16 C4 B17 B18 -65.4(8)
B21 C4 B17 B18 -102.3(8)
B13 C4 B17 B18 37.2(6)
S4 C4 B17 B18 151.4(6)
C3 C4 B17 B18 -0.8(9)
B16 C4 B17 B21 36.9(7)
B13 C4 B17 B21 139.6(7)
S4 C4 B17 B21 -106.3(7)
C3 C4 B17 B21 101.5(6)
B16 C4 B17 B22 -1.8(9)
B21 C4 B17 B22 -38.7(7)
B13 C4 B17 B22 100.9(7)
S4 C4 B17 B22 -145.0(6)
C3 C4 B17 B22 62.8(8)
B16 C4 B17 B13 -102.7(7)
B21 C4 B17 B13 -139.6(7)
S4 C4 B17 B13 114.1(7)
C3 C4 B17 B13 -38.1(6)
C3 B13 B17 C4 39.7(6)
B18 B13 B17 C4 136.6(7)
B14 B13 B17 C4 99.5(7)
C3 B13 B17 B18 -96.9(7)
C4 B13 B17 B18 -136.6(7)
B14 B13 B17 B18 -37.2(6)
C3 B13 B17 B21 3.7(10)
C4 B13 B17 B21 -35.9(6)
B18 B13 B17 B21 100.7(8)
B14 B13 B17 B21 63.5(9)
C3 B13 B17 B22 -58.1(9)
C4 B13 B17 B22 -97.7(7)
B18 B13 B17 B22 38.9(6)
B14 B13 B17 B22 1.7(9)
C3 B13 B18 B14 -37.2(6)
C4 B13 B18 B14 -102.4(6)
B17 B13 B18 B14 -138.4(7)
C3 B13 B18 B17 101.2(7)
C4 B13 B18 B17 36.0(6)
B14 B13 B18 B17 138.4(7)
C3 B13 B18 B19 -0.9(8)
C4 B13 B18 B19 -66.1(7)
B14 B13 B18 B19 36.3(6)
B17 B13 B18 B19 -102.1(7)
C3 B13 B18 B22 62.3(8)
C4 B13 B18 B22 -2.9(8)
B14 B13 B18 B22 99.5(7)
B17 B13 B18 B22 -38.9(6)
C3 B14 B18 B13 39.2(6)
B19 B14 B18 B13 138.2(7)
B15 B14 B18 B13 100.5(8)
C3 B14 B18 B17 0.3(9)
B19 B14 B18 B17 99.3(8)
B15 B14 B18 B17 61.6(9)
B13 B14 B18 B17 -38.9(7)
C3 B14 B18 B19 -99.0(7)
B15 B14 B18 B19 -37.7(7)
B13 B14 B18 B19 -138.2(7)
C3 B14 B18 B22 -63.4(8)
B19 B14 B18 B22 35.6(6)
B15 B14 B18 B22 -2.1(9)
B13 B14 B18 B22 -102.6(7)
C4 B17 B18 B13 -37.4(6)
B21 B17 B18 B13 -99.8(8)
B22 B17 B18 B13 -136.8(7)
C4 B17 B18 B14 0.4(9)
B21 B17 B18 B14 -62.0(10)
B22 B17 B18 B14 -99.0(7)
B13 B17 B18 B14 37.7(6)
C4 B17 B18 B19 62.5(9)
B21 B17 B18 B19 0.1(10)
B22 B17 B18 B19 -36.9(7)
B13 B17 B18 B19 99.8(7)
C4 B17 B18 B22 99.4(7)
B21 B17 B18 B22 37.0(7)
B13 B17 B18 B22 136.8(7)
C3 B15 B19 B14 37.0(7)
B20 B15 B19 B14 137.5(8)
B16 B15 B19 B14 100.2(7)
C3 B15 B19 B20 -100.4(8)
B14 B15 B19 B20 -137.5(8)
B16 B15 B19 B20 -37.2(6)
C3 B15 B19 B22 -64.7(9)
B14 B15 B19 B22 -101.8(7)
B20 B15 B19 B22 35.7(7)
B16 B15 B19 B22 -1.5(9)
C3 B15 B19 B18 -0.6(9)
B14 B15 B19 B18 -37.7(6)
B20 B15 B19 B18 99.8(7)
B16 B15 B19 B18 62.5(8)
C3 B14 B19 B15 -37.1(7)
B13 B14 B19 B15 -100.1(8)
B18 B14 B19 B15 -137.8(7)
C3 B14 B19 B20 1.6(9)
B15 B14 B19 B20 38.8(7)
B13 B14 B19 B20 -61.4(9)
B18 B14 B19 B20 -99.0(7)
C3 B14 B19 B22 64.4(8)
B15 B14 B19 B22 101.5(8)
B13 B14 B19 B22 1.4(9)
B18 B14 B19 B22 -36.2(6)
C3 B14 B19 B18 100.6(7)
B15 B14 B19 B18 137.8(7)
B13 B14 B19 B18 37.6(6)
B13 B18 B19 B15 1.0(9)
B14 B18 B19 B15 38.0(7)
B17 B18 B19 B15 -65.0(9)
B22 B18 B19 B15 -102.0(7)
B13 B18 B19 B14 -37.1(6)
B17 B18 B19 B14 -103.1(8)
B22 B18 B19 B14 -140.0(7)
B13 B18 B19 B20 65.4(8)
B14 B18 B19 B20 102.5(8)
B17 B18 B19 B20 -0.6(10)
B22 B18 B19 B20 -37.6(7)
B13 B18 B19 B22 103.0(7)
B14 B18 B19 B22 140.0(7)
B17 B18 B19 B22 37.0(7)
B15 B19 B20 B21 102.6(9)
B14 B19 B20 B21 64.1(10)
B22 B19 B20 B21 -37.3(7)
B18 B19 B20 B21 0.9(10)
B15 B19 B20 B22 139.9(8)
B14 B19 B20 B22 101.4(7)
B18 B19 B20 B22 38.2(7)
B15 B19 B20 B16 38.1(7)
B14 B19 B20 B16 -0.4(9)
B22 B19 B20 B16 -101.8(8)
B18 B19 B20 B16 -63.6(8)
B14 B19 B20 B15 -38.5(7)
B22 B19 B20 B15 -139.9(8)
B18 B19 B20 B15 -101.7(7)
C4 B16 B20 B21 -39.0(6)
C3 B16 B20 B21 -103.3(7)
B15 B16 B20 B21 -139.2(7)
C4 B16 B20 B22 -1.5(9)
C3 B16 B20 B22 -65.7(8)
B21 B16 B20 B22 37.6(7)
B15 B16 B20 B22 -101.6(8)
C4 B16 B20 B19 63.4(8)
C3 B16 B20 B19 -0.9(8)
B21 B16 B20 B19 102.4(8)
B15 B16 B20 B19 -36.8(6)
C4 B16 B20 B15 100.2(7)
C3 B16 B20 B15 35.9(6)
B21 B16 B20 B15 139.2(7)
C3 B15 B20 B21 -1.5(11)
B19 B15 B20 B21 -100.4(9)
B14 B15 B20 B21 -62.4(11)
B16 B15 B20 B21 37.5(7)
C3 B15 B20 B22 62.3(10)
B19 B15 B20 B22 -36.6(7)
B14 B15 B20 B22 1.4(11)
B16 B15 B20 B22 101.3(8)
C3 B15 B20 B19 98.9(7)
B14 B15 B20 B19 37.9(7)
B16 B15 B20 B19 137.9(7)
C3 B15 B20 B16 -39.0(6)
B19 B15 B20 B16 -137.9(7)
B14 B15 B20 B16 -99.9(8)
B17 C4 B21 B22 39.6(6)
B16 C4 B21 B22 -102.3(7)
B13 C4 B21 B22 -0.8(9)
S4 C4 B21 B22 157.0(6)
C3 C4 B21 B22 -63.4(8)
B17 C4 B21 B20 102.1(8)
B16 C4 B21 B20 -39.8(7)
B13 C4 B21 B20 61.7(9)
S4 C4 B21 B20 -140.5(7)
C3 C4 B21 B20 -0.8(9)
B16 C4 B21 B17 -142.0(7)
B13 C4 B21 B17 -40.4(7)
S4 C4 B21 B17 117.4(7)
C3 C4 B21 B17 -103.0(7)
B17 C4 B21 B16 142.0(7)
B13 C4 B21 B16 101.5(7)
S4 C4 B21 B16 -100.7(7)
C3 C4 B21 B16 39.0(6)
B22 B20 B21 C4 -98.9(8)
B19 B20 B21 C4 -60.9(10)
B16 B20 B21 C4 39.1(6)
B15 B20 B21 C4 1.4(10)
B19 B20 B21 B22 38.0(7)
B16 B20 B21 B22 138.0(7)
B15 B20 B21 B22 100.3(9)
B22 B20 B21 B17 -38.8(8)
B19 B20 B21 B17 -0.8(11)
B16 B20 B21 B17 99.1(8)
B15 B20 B21 B17 61.5(11)
B22 B20 B21 B16 -138.0(7)
B19 B20 B21 B16 -100.0(8)
B15 B20 B21 B16 -37.7(7)
B18 B17 B21 C4 97.0(8)
B22 B17 B21 C4 135.1(7)
B13 B17 B21 C4 35.5(6)
C4 B17 B21 B22 -135.1(7)
B18 B17 B21 B22 -38.1(7)
B13 B17 B21 B22 -99.6(8)
C4 B17 B21 B20 -96.6(8)
B18 B17 B21 B20 0.5(11)
B22 B17 B21 B20 38.5(7)
B13 B17 B21 B20 -61.1(10)
C4 B17 B21 B16 -33.3(6)
B18 B17 B21 B16 63.7(10)
B22 B17 B21 B16 101.8(8)
B13 B17 B21 B16 2.2(10)
C3 B16 B21 C4 -40.0(6)
B20 B16 B21 C4 -134.5(7)
B15 B16 B21 C4 -98.4(7)
C4 B16 B21 B22 96.8(7)
C3 B16 B21 B22 56.8(8)
B20 B16 B21 B22 -37.6(7)
B15 B16 B21 B22 -1.5(9)
C4 B16 B21 B20 134.5(7)
C3 B16 B21 B20 94.5(8)
B15 B16 B21 B20 36.1(7)
C4 B16 B21 B17 32.8(6)
C3 B16 B21 B17 -7.2(9)
B20 B16 B21 B17 -101.7(8)
B15 B16 B21 B17 -65.6(8)
C4 B21 B22 B20 99.0(8)
B17 B21 B22 B20 136.9(8)
B16 B21 B22 B20 37.6(7)
C4 B21 B22 B17 -38.0(6)
B20 B21 B22 B17 -136.9(8)
B16 B21 B22 B17 -99.3(8)
C4 B21 B22 B19 62.0(8)
B20 B21 B22 B19 -37.0(7)
B17 B21 B22 B19 99.9(8)
B16 B21 B22 B19 0.6(9)
C4 B21 B22 B18 -1.1(8)
B20 B21 B22 B18 -100.1(7)
B17 B21 B22 B18 36.9(7)
B16 B21 B22 B18 -62.4(8)
B19 B20 B22 B21 -138.4(8)
B16 B20 B22 B21 -38.1(7)
B15 B20 B22 B21 -103.1(9)
B21 B20 B22 B17 38.5(7)
B19 B20 B22 B17 -99.9(8)
B16 B20 B22 B17 0.5(10)
B15 B20 B22 B17 -64.6(10)
B21 B20 B22 B19 138.4(8)
B16 B20 B22 B19 100.4(8)
B15 B20 B22 B19 35.3(7)
B21 B20 B22 B18 100.5(8)
B19 B20 B22 B18 -38.0(7)
B16 B20 B22 B18 62.4(9)
B15 B20 B22 B18 -2.6(10)
C4 B17 B22 B21 39.1(7)
B18 B17 B22 B21 138.0(7)
B13 B17 B22 B21 100.4(8)
C4 B17 B22 B20 0.7(9)
B18 B17 B22 B20 99.6(8)
B21 B17 B22 B20 -38.4(7)
B13 B17 B22 B20 62.0(9)
C4 B17 B22 B19 -62.1(8)
B18 B17 B22 B19 36.7(6)
B21 B17 B22 B19 -101.3(7)
B13 B17 B22 B19 -0.9(9)
C4 B17 B22 B18 -98.8(7)
B21 B17 B22 B18 -138.0(7)
B13 B17 B22 B18 -37.6(6)
B15 B19 B22 B21 0.6(9)
B14 B19 B22 B21 -63.9(9)
B20 B19 B22 B21 37.2(7)
B18 B19 B22 B21 -99.9(7)
B15 B19 B22 B20 -36.6(7)
B14 B19 B22 B20 -101.1(8)
B18 B19 B22 B20 -137.1(8)
B15 B19 B22 B17 64.2(8)
B14 B19 B22 B17 -0.3(9)
B20 B19 B22 B17 100.8(8)
B18 B19 B22 B17 -36.3(6)
B15 B19 B22 B18 100.5(7)
B14 B19 B22 B18 36.0(6)
B20 B19 B22 B18 137.1(8)
B13 B18 B22 B21 2.6(9)
B14 B18 B22 B21 66.1(8)
B17 B18 B22 B21 -37.6(7)
B19 B18 B22 B21 101.1(7)
B13 B18 B22 B20 -60.6(9)
B14 B18 B22 B20 2.9(9)
B17 B18 B22 B20 -100.7(8)
B19 B18 B22 B20 37.9(7)
B13 B18 B22 B17 40.1(7)
B14 B18 B22 B17 103.7(8)
B19 B18 B22 B17 138.6(7)
B13 B18 B22 B19 -98.5(7)
B14 B18 B22 B19 -35.0(6)
B17 B18 B22 B19 -138.6(7)
S1 P1 C5 C7 51.9(7)
S3 P1 C5 C7 -48.2(7)
S1 P1 C5 C8 174.5(5)
S3 P1 C5 C8 74.4(6)
S1 P1 C5 C6 -69.5(7)
S3 P1 C5 C6 -169.6(6)
S2 P2 C9 C11 -172.8(6)
S4 P2 C9 C11 -72.5(6)
S2 P2 C9 C10 -49.2(7)
S4 P2 C9 C10 51.2(8)
S2 P2 C9 C12 70.7(7)
S4 P2 C9 C12 171.0(6)

loop_
_platon_squeeze_void_nr
_platon_squeeze_void_average_x
_platon_squeeze_void_average_y
_platon_squeeze_void_average_z
_platon_squeeze_void_volume
_platon_squeeze_void_count_electrons
_platon_squeeze_void_content
0.250 -0.243 0.000 271 105 ' ' 2
0.243 0.000 271 105 ' ' 3 0.500
0.250 167 65 ' ' 4 0.250 0.243
271 104 ' ' 5 0.750 -0.243 0.500
104 ' ' 6 0.500 -0.122 0.750 167
' ' 7 1.000 0.378 0.750 167 59
8 0.000 0.622 0.250 167 65 ' '
